data_2216273
loop_
_publ_author_name
'Shou-Cheng Pu'
'Chun-Ling Tu'
'Yi Deng'

_publ_section_title 4-Hydroxy-3,4a,8-trimethyl-3,3a,4,4a,7a,8,9,9a-octahydroazuleno[6,5-<i>b</i>]furan-2,5-dione
_journal_coeditor_code BT2557
_journal_issue 12
_journal_name_full 'Acta Crystallographica Section E'
_journal_page_first o4543
_journal_page_last o4543
_journal_paper_doi 10.1107/S1600536807054116
_journal_volume 63
_journal_year 2007
_chemical_formula_iupac 'C15 H20 O4'
_chemical_formula_moiety 'C15 H20 O4'
_chemical_formula_sum 'C15 H20 O4'
_chemical_formula_weight 264.31
_chemical_melting_point 223.0(10)
_chemical_name_systematic
;
4-Hydroxy-3,4a,8-trimethyl-3,3a,4,4a,7a,8,9,9a-
octahydroazuleno[6,5-b]furan-2,5-dione
;
_space_group_IT_number 4
_symmetry_cell_setting monoclinic
_symmetry_space_group_name_Hall 'P 2yb'
_symmetry_space_group_name_H-M 'P 1 21 1'
_atom_sites_solution_hydrogens geom
_atom_sites_solution_primary direct
_atom_sites_solution_secondary difmap
_audit_creation_method SHELXL-97
_cell_angle_alpha 90.00
_cell_angle_beta 95.59(3)
_cell_angle_gamma 90.00
_cell_formula_units_Z 2
_cell_length_a 6.3634(13)
_cell_length_b 12.608(3)
_cell_length_c 8.1146(16)
_cell_measurement_reflns_used 1887
_cell_measurement_temperature 113(2)
_cell_measurement_theta_max 27.825
_cell_measurement_theta_min 2.522
_cell_volume 647.9(2)
_computing_cell_refinement 'Crystalclear (Rigaku/MSC, 2005)'
_computing_data_collection 'Crystalclear (Rigaku/MSC, 2005)'
_computing_data_reduction 'Crystalclear (Rigaku/MSC, 2005)'
_computing_molecular_graphics 'SHELXTL (Bruker, 1997)'
_computing_publication_material 'SHELXTL (Bruker, 1997)'
_computing_structure_refinement 'SHELXL97 (Sheldrick, 1997)'
_computing_structure_solution 'SHELXS97 (Sheldrick, 1997)'
_diffrn_ambient_temperature 113(2)
_diffrn_detector_area_resol_mean 7.31
_diffrn_measured_fraction_theta_full 0.998
_diffrn_measured_fraction_theta_max 0.998
_diffrn_measurement_device_type 'Rigaku Saturn'
_diffrn_measurement_method '\w and \f scans'
_diffrn_radiation_monochromator confocal
_diffrn_radiation_source 'rotating anode'
_diffrn_radiation_type MoK\a
_diffrn_radiation_wavelength 0.71073
_diffrn_reflns_av_R_equivalents 0.0327
_diffrn_reflns_av_sigmaI/netI 0.0303
_diffrn_reflns_limit_h_max 8
_diffrn_reflns_limit_h_min -8
_diffrn_reflns_limit_k_max 14
_diffrn_reflns_limit_k_min -16
_diffrn_reflns_limit_l_max 9
_diffrn_reflns_limit_l_min -10
_diffrn_reflns_number 4971
_diffrn_reflns_theta_full 27.83
_diffrn_reflns_theta_max 27.83
_diffrn_reflns_theta_min 2.52
_diffrn_standards_decay_% 0
_diffrn_standards_interval_count 0
_diffrn_standards_interval_time 0
_diffrn_standards_number 0
_exptl_absorpt_coefficient_mu 0.097
_exptl_absorpt_correction_T_max 0.996
_exptl_absorpt_correction_T_min 0.982
_exptl_absorpt_correction_type multi-scan
_exptl_absorpt_process_details '(Crystalclear; Rigaku/MSC, 2005)'
_exptl_crystal_colour colorless
_exptl_crystal_density_diffrn 1.355
_exptl_crystal_density_method 'not measured'
_exptl_crystal_description block
_exptl_crystal_F_000 284
_exptl_crystal_size_max 0.10
_exptl_crystal_size_mid 0.06
_exptl_crystal_size_min 0.04
_refine_diff_density_max 0.217
_refine_diff_density_min -0.182
_refine_ls_abs_structure_details 'None, Friedel Pairs merged'
_refine_ls_extinction_method none
_refine_ls_goodness_of_fit_ref 1.067
_refine_ls_hydrogen_treatment mixed
_refine_ls_matrix_type full
_refine_ls_number_parameters 178
_refine_ls_number_reflns 1605
_refine_ls_number_restraints 1
_refine_ls_restrained_S_all 1.067
_refine_ls_R_factor_all 0.0333
_refine_ls_R_factor_gt 0.0304
_refine_ls_shift/su_max 0.000
_refine_ls_shift/su_mean 0.000
_refine_ls_structure_factor_coef Fsqd
_refine_ls_weighting_details 'calc w=1/[\s^2^(Fo^2^)+(0.0493P)^2^+0.0251P] where P=(Fo^2^+2Fc^2^)/3'
_refine_ls_weighting_scheme calc
_refine_ls_wR_factor_gt 0.0755
_refine_ls_wR_factor_ref 0.0769
_reflns_number_gt 1508
_reflns_number_total 1605
_reflns_threshold_expression I>2\s(I)
_cod_data_source_file bt2557.cif
_cod_data_source_block I
_cod_depositor_comments
;
The following automatic conversions were performed:
'_symmetry_cell_setting' value 'Monoclinic' changed to 'monoclinic'
according to '/home/saulius/struct/CIF-dictionaries/cif_core.dic'
dictionary named 'cif_core.dic' version 2.4.1 from 2010-06-29.

Automatic conversion script
Id: cif_fix_enum 1527 2010-12-29 10:47:43Z saulius 

The following automatic conversions were performed:

'_chemical_melting_point' value '222.0-224.0' was changed to
'223.0(10)' - the average value was taken and precision was
estimated.

Automatic conversion script
Id: cif_fix_values 1646 2011-03-28 12:23:43Z adriana 

The following automatic conversions were performed:

'_chemical_melting_point' value '222.0-224.0' was changed to
'223.0(10)' - the average value was taken and precision was
estimated.

'_symmetry_cell_setting' value 'Monoclinic' changed to
'monoclinic' according to
/home/saulius/struct/CIF-dictionaries/cif_core.dic dictionary named
'cif_core.dic' version 2.4.1 from 2010-06-29.

Automatic conversion script
Id: cif_fix_values 1715 2011-07-08 13:25:40Z adriana 
;
_cod_original_sg_symbol_H-M 'P 21'
_cod_database_code 2216273
_cod_database_fobs_code 2216273

loop_
_symmetry_equiv_pos_as_xyz
'x, y, z'
'-x, y+1/2, -z'

loop_
_atom_site_type_symbol
_atom_site_label
_atom_site_fract_x
_atom_site_fract_y
_atom_site_fract_z
_atom_site_U_iso_or_equiv
_atom_site_adp_type
_atom_site_calc_flag
_atom_site_refinement_flags
_atom_site_occupancy
O O1 0.4530(2) 0.75516(10) 0.67372(18) 0.0228(3) Uani d . 1
O O2 0.11462(19) 0.62013(10) 0.85849(17) 0.0172(3) Uani d . 1
H H2 0.122(4) 0.680(2) 0.891(3) 0.026 Uiso d . 1
O O3 0.49752(19) 0.31461(9) 0.89731(16) 0.0180(3) Uani d . 1
O O4 0.8182(2) 0.33531(11) 1.02981(18) 0.0222(3) Uani d . 1
C C1 0.3892(3) 0.67410(14) 0.6056(2) 0.0173(4) Uani d . 1
C C2 0.3093(3) 0.65984(15) 0.4304(2) 0.0219(4) Uani d . 1
H H2A 0.3193 0.7104 0.3447 0.026 Uiso calc R 1
C C3 0.2207(3) 0.56410(15) 0.4119(2) 0.0205(4) Uani d . 1
H H3 0.1659 0.5361 0.3078 0.025 Uiso calc R 1
C C4 0.2164(3) 0.50487(13) 0.5728(2) 0.0151(3) Uani d . 1
H H4 0.0773 0.5224 0.6139 0.018 Uiso calc R 1
C C5 0.2305(3) 0.38352(14) 0.5744(2) 0.0177(4) Uani d . 1
H H5 0.3802 0.3617 0.5658 0.021 Uiso calc R 1
C C6 0.1580(3) 0.34060(14) 0.7367(2) 0.0184(4) Uani d . 1
H H6A 0.0139 0.3682 0.7455 0.022 Uiso calc R 1
H H6B 0.1454 0.2626 0.7250 0.022 Uiso calc R 1
C C7 0.2865(3) 0.36248(13) 0.9015(2) 0.0167(4) Uani d . 1
H H7 0.2163 0.3217 0.9864 0.020 Uiso calc R 1
C C8 0.3262(3) 0.47520(13) 0.9748(2) 0.0146(3) Uani d . 1
H H8 0.2140 0.4866 1.0511 0.018 Uiso calc R 1
C C9 0.3241(3) 0.57586(12) 0.8658(2) 0.0137(3) Uani d . 1
H H9 0.4232 0.6283 0.9241 0.016 Uiso calc R 1
C C10 0.3840(3) 0.56456(12) 0.6887(2) 0.0137(3) Uani d . 1
C C11 0.6100(3) 0.52231(14) 0.6802(2) 0.0162(3) Uani d . 1
H H11A 0.6195 0.4496 0.7228 0.024 Uiso calc R 1
H H11B 0.7102 0.5675 0.7475 0.024 Uiso calc R 1
H H11C 0.6441 0.5230 0.5650 0.024 Uiso calc R 1
C C12 0.0888(3) 0.33500(16) 0.4300(3) 0.0244(4) Uani d . 1
H H12A 0.1353 0.3597 0.3249 0.037 Uiso calc R 1
H H12B -0.0578 0.3569 0.4373 0.037 Uiso calc R 1
H H12C 0.0984 0.2575 0.4355 0.037 Uiso calc R 1
C C13 0.5314(3) 0.45433(14) 1.0879(2) 0.0194(4) Uani d . 1
H H13 0.4850 0.4244 1.1926 0.023 Uiso calc R 1
C C14 0.6371(3) 0.36407(13) 1.0068(2) 0.0170(4) Uani d . 1
C C15 0.6810(3) 0.54405(15) 1.1414(3) 0.0233(4) Uani d . 1
H H15A 0.7498 0.5693 1.0459 0.035 Uiso calc R 1
H H15B 0.7883 0.5185 1.2271 0.035 Uiso calc R 1
H H15C 0.6016 0.6023 1.1859 0.035 Uiso calc R 1

loop_
_atom_site_aniso_label
_atom_site_aniso_U_11
_atom_site_aniso_U_22
_atom_site_aniso_U_33
_atom_site_aniso_U_12
_atom_site_aniso_U_13
_atom_site_aniso_U_23
O1 0.0248(7) 0.0170(6) 0.0273(8) -0.0031(5) 0.0055(6) 0.0005(5)
O2 0.0140(6) 0.0137(5) 0.0239(7) 0.0030(5) 0.0020(5) -0.0020(5)
O3 0.0169(6) 0.0154(6) 0.0218(7) 0.0025(4) 0.0023(5) 0.0001(5)
O4 0.0165(6) 0.0228(6) 0.0272(8) 0.0035(5) 0.0023(5) 0.0071(5)
C1 0.0142(8) 0.0175(8) 0.0207(10) 0.0027(6) 0.0041(7) 0.0037(7)
C2 0.0218(9) 0.0265(9) 0.0177(10) 0.0051(7) 0.0032(7) 0.0060(7)
C3 0.0174(9) 0.0290(9) 0.0150(9) 0.0047(7) 0.0003(7) 0.0006(7)
C4 0.0128(8) 0.0187(8) 0.0138(9) 0.0000(6) 0.0011(6) -0.0021(7)
C5 0.0153(8) 0.0185(8) 0.0191(10) 0.0001(6) 0.0003(7) -0.0054(7)
C6 0.0172(8) 0.0153(7) 0.0223(10) -0.0023(6) 0.0007(7) -0.0003(7)
C7 0.0157(8) 0.0149(8) 0.0196(9) 0.0002(6) 0.0020(7) 0.0018(7)
C8 0.0175(8) 0.0141(7) 0.0122(8) 0.0007(6) 0.0013(6) -0.0008(6)
C9 0.0116(8) 0.0124(7) 0.0171(9) 0.0011(6) 0.0007(6) -0.0008(6)
C10 0.0116(8) 0.0148(7) 0.0147(9) -0.0004(6) 0.0013(6) 0.0000(6)
C11 0.0120(8) 0.0191(8) 0.0177(9) 0.0004(6) 0.0025(6) 0.0004(7)
C12 0.0240(9) 0.0244(9) 0.0243(11) -0.0057(7) -0.0001(7) -0.0078(8)
C13 0.0191(9) 0.0191(8) 0.0192(10) 0.0021(7) -0.0021(7) 0.0007(7)
C14 0.0170(8) 0.0166(8) 0.0176(9) 0.0013(6) 0.0023(7) 0.0056(7)
C15 0.0200(9) 0.0255(9) 0.0228(11) -0.0001(7) -0.0058(7) -0.0026(8)

loop_
_atom_type_symbol
_atom_type_description
_atom_type_scat_dispersion_real
_atom_type_scat_dispersion_imag
_atom_type_scat_source
C C 0.0033 0.0000 'International Tables Vol C Tables 4.2.6.8 and 6.1.1.4'
H H 0.0000 0.0000 'International Tables Vol C Tables 4.2.6.8 and 6.1.1.4'
O O 0.0106 0.0000 'International Tables Vol C Tables 4.2.6.8 and 6.1.1.4'

loop_
_geom_angle_atom_site_label_1
_geom_angle_atom_site_label_2
_geom_angle_atom_site_label_3
_geom_angle
C9 O2 H2 109.2(17)
C14 O3 C7 109.80(13)
O1 C1 C2 127.68(17)
O1 C1 C10 125.24(17)
C2 C1 C10 107.06(15)
C3 C2 C1 108.70(17)
C3 C2 H2A 125.6
C1 C2 H2A 125.6
C2 C3 C4 113.23(17)
C2 C3 H3 123.4
C4 C3 H3 123.4
C3 C4 C5 119.72(16)
C3 C4 C10 102.46(14)
C5 C4 C10 116.38(14)
C3 C4 H4 105.7
C5 C4 H4 105.7
C10 C4 H4 105.7
C4 C5 C12 111.23(16)
C4 C5 C6 109.65(15)
C12 C5 C6 108.12(15)
C4 C5 H5 109.3
C12 C5 H5 109.3
C6 C5 H5 109.3
C7 C6 C5 120.55(15)
C7 C6 H6A 107.2
C5 C6 H6A 107.2
C7 C6 H6B 107.2
C5 C6 H6B 107.2
H6A C6 H6B 106.8
O3 C7 C6 108.55(14)
O3 C7 C8 105.59(13)
C6 C7 C8 123.76(14)
O3 C7 H7 105.9
C6 C7 H7 105.9
C8 C7 H7 105.9
C13 C8 C9 116.10(14)
C13 C8 C7 99.70(13)
C9 C8 C7 122.73(15)
C13 C8 H8 105.6
C9 C8 H8 105.6
C7 C8 H8 105.6
O2 C9 C10 108.17(14)
O2 C9 C8 107.35(13)
C10 C9 C8 118.16(13)
O2 C9 H9 107.6
C10 C9 H9 107.6
C8 C9 H9 107.6
C9 C10 C1 110.26(13)
C9 C10 C11 113.15(14)
C1 C10 C11 103.35(13)
C9 C10 C4 113.33(14)
C1 C10 C4 102.31(14)
C11 C10 C4 113.33(14)
C10 C11 H11A 109.5
C10 C11 H11B 109.5
H11A C11 H11B 109.5
C10 C11 H11C 109.5
H11A C11 H11C 109.5
H11B C11 H11C 109.5
C5 C12 H12A 109.5
C5 C12 H12B 109.5
H12A C12 H12B 109.5
C5 C12 H12C 109.5
H12A C12 H12C 109.5
H12B C12 H12C 109.5
C14 C13 C15 113.24(16)
C14 C13 C8 104.89(15)
C15 C13 C8 120.98(15)
C14 C13 H13 105.5
C15 C13 H13 105.5
C8 C13 H13 105.5
O4 C14 O3 121.47(16)
O4 C14 C13 128.40(17)
O3 C14 C13 110.13(15)
C13 C15 H15A 109.5
C13 C15 H15B 109.5
H15A C15 H15B 109.5
C13 C15 H15C 109.5
H15A C15 H15C 109.5
H15B C15 H15C 109.5

loop_
_geom_bond_atom_site_label_1
_geom_bond_atom_site_label_2
_geom_bond_distance
O1 C1 1.213(2)
O2 C9 1.441(2)
O2 H2 0.80(3)
O3 C14 1.347(2)
O3 C7 1.475(2)
O4 C14 1.205(2)
C1 C2 1.473(3)
C1 C10 1.539(2)
C2 C3 1.335(3)
C2 H2A 0.9500
C3 C4 1.507(3)
C3 H3 0.9500
C4 C5 1.533(2)
C4 C10 1.547(2)
C4 H4 1.0000
C5 C12 1.535(3)
C5 C6 1.536(3)
C5 H5 1.0000
C6 C7 1.523(3)
C6 H6A 0.9900
C6 H6B 0.9900
C7 C8 1.552(2)
C7 H7 1.0000
C8 C13 1.544(2)
C8 C9 1.546(2)
C8 H8 1.0000
C9 C10 1.529(2)
C9 H9 1.0000
C10 C11 1.541(2)
C11 H11A 0.9800
C11 H11B 0.9800
C11 H11C 0.9800
C12 H12A 0.9800
C12 H12B 0.9800
C12 H12C 0.9800
C13 C14 1.506(3)
C13 C15 1.515(3)
C13 H13 1.0000
C15 H15A 0.9800
C15 H15B 0.9800
C15 H15C 0.9800

loop_
_geom_hbond_atom_site_label_D
_geom_hbond_atom_site_label_H
_geom_hbond_atom_site_label_A
_geom_hbond_site_symmetry_A
_geom_hbond_distance_DH
_geom_hbond_distance_HA
_geom_hbond_distance_DA
_geom_hbond_angle_DHA
O2 H2 O4 2_657 0.80(3) 2.09(3) 2.8792(19) 173(2)

loop_
_geom_torsion_atom_site_label_1
_geom_torsion_atom_site_label_2
_geom_torsion_atom_site_label_3
_geom_torsion_atom_site_label_4
_geom_torsion
O1 C1 C2 C3 -169.13(19)
C10 C1 C2 C3 12.6(2)
C1 C2 C3 C4 3.8(2)
C2 C3 C4 C5 -148.81(17)
C2 C3 C4 C10 -18.3(2)
C3 C4 C5 C12 -43.8(2)
C10 C4 C5 C12 -167.85(15)
C3 C4 C5 C6 -163.30(15)
C10 C4 C5 C6 72.62(18)
C4 C5 C6 C7 -66.9(2)
C12 C5 C6 C7 171.70(15)
C14 O3 C7 C6 156.60(14)
C14 O3 C7 C8 21.99(17)
C5 C6 C7 O3 -61.67(19)
C5 C6 C7 C8 62.8(2)
O3 C7 C8 C13 -30.25(17)
C6 C7 C8 C13 -155.97(17)
O3 C7 C8 C9 99.57(17)
C6 C7 C8 C9 -26.2(3)
C13 C8 C9 O2 -143.00(15)
C7 C8 C9 O2 94.45(18)
C13 C8 C9 C10 94.47(18)
C7 C8 C9 C10 -28.1(2)
O2 C9 C10 C1 62.28(16)
C8 C9 C10 C1 -175.61(14)
O2 C9 C10 C11 177.47(13)
C8 C9 C10 C11 -60.42(18)
O2 C9 C10 C4 -51.72(17)
C8 C9 C10 C4 70.39(18)
O1 C1 C10 C9 38.0(2)
C2 C1 C10 C9 -143.68(14)
O1 C1 C10 C11 -83.2(2)
C2 C1 C10 C11 95.10(16)
O1 C1 C10 C4 158.87(18)
C2 C1 C10 C4 -22.84(17)
C3 C4 C10 C9 142.38(14)
C5 C4 C10 C9 -85.06(18)
C3 C4 C10 C1 23.69(16)
C5 C4 C10 C1 156.25(15)
C3 C4 C10 C11 -86.89(17)
C5 C4 C10 C11 45.7(2)
C9 C8 C13 C14 -105.84(17)
C7 C8 C13 C14 28.15(18)
C9 C8 C13 C15 23.6(2)
C7 C8 C13 C15 157.62(18)
C7 O3 C14 O4 176.85(16)
C7 O3 C14 C13 -3.05(19)
C15 C13 C14 O4 29.1(3)
C8 C13 C14 O4 162.99(18)
C15 C13 C14 O3 -151.05(15)
C8 C13 C14 O3 -17.1(2)

loop_
_cod_related_entry_id
_cod_related_entry_database
_cod_related_entry_code
1 ChemSpider 390762
